data_4348071
loop_
_publ_author_name
'Liu, Xiao-Jing'
'Zhang, Ying-Hui'
'Chang, Ze'
'Li, Ai-Lin'
'Tian, Dan'
'Yao, Zhao-Quan'
'Jia, Yan-Yuan'
'Bu, Xian-He'

_publ_section_title
;
 A Water-Stable Metal-Organic Framework with a Double-Helical Structure
 for Fluorescent Sensing.
;
_journal_issue 15
_journal_name_full 'Inorganic chemistry'
_journal_page_first 7326
_journal_page_last 7328
_journal_paper_doi 10.1021/acs.inorgchem.6b00935
_journal_volume 55
_journal_year 2016
_chemical_formula_sum 'C58 H40 Cd2 N12 O8'
_chemical_formula_weight 1257.84
_space_group_IT_number 80
_space_group_name_Hall 'I 4bw'
_space_group_name_H-M_alt 'I 41'
_symmetry_cell_setting tetragonal
_symmetry_space_group_name_H-M 'I 41'
_atom_sites_solution_hydrogens geom
_atom_sites_solution_primary direct
_atom_sites_solution_secondary difmap
_audit_creation_method SHELXL-97
_cell_angle_alpha 90.00
_cell_angle_beta 90.00
_cell_angle_gamma 90.00
_cell_formula_units_Z 8
_cell_length_a 22.261(3)
_cell_length_b 22.261(3)
_cell_length_c 32.920(7)
_cell_measurement_reflns_used 6548
_cell_measurement_temperature 293(2)
_cell_measurement_theta_max 27.8
_cell_measurement_theta_min 3.3
_cell_volume 16314(5)
_computing_structure_refinement 'SHELXL-97 (Sheldrick, 1997)'
_computing_structure_solution 'SHELXS-97 (Sheldrick, 1990)'
_diffrn_ambient_temperature 293(2)
_diffrn_measured_fraction_theta_full 0.998
_diffrn_measured_fraction_theta_max 0.998
_diffrn_measurement_device_type SCX-MINI
_diffrn_radiation_monochromator graphite
_diffrn_radiation_source 'fine-focus sealed tube'
_diffrn_radiation_type MoK\a
_diffrn_radiation_wavelength 0.71073
_diffrn_reflns_av_R_equivalents 0.1015
_diffrn_reflns_av_sigmaI/netI 0.0893
_diffrn_reflns_limit_h_max 28
_diffrn_reflns_limit_h_min -28
_diffrn_reflns_limit_k_max 28
_diffrn_reflns_limit_k_min -28
_diffrn_reflns_limit_l_max 42
_diffrn_reflns_limit_l_min -42
_diffrn_reflns_number 83934
_diffrn_reflns_theta_full 27.49
_diffrn_reflns_theta_max 27.49
_diffrn_reflns_theta_min 3.08
_exptl_absorpt_coefficient_mu 0.566
_exptl_crystal_colour colourless
_exptl_crystal_density_diffrn 1.024
_exptl_crystal_density_method 'not measured'
_exptl_crystal_description columnar
_exptl_crystal_F_000 5056
_exptl_crystal_size_max 0.2
_exptl_crystal_size_mid 0.1
_exptl_crystal_size_min 0.1
_platon_squeeze_details
;
;
_refine_diff_density_max 0.802
_refine_diff_density_min -0.321
_refine_diff_density_rms 0.066
_refine_ls_abs_structure_details 'Flack H D (1983), Acta Cryst. A39, 876-881'
_refine_ls_abs_structure_Flack 0.41(2)
_refine_ls_extinction_method none
_refine_ls_goodness_of_fit_ref 0.992
_refine_ls_hydrogen_treatment mixed
_refine_ls_matrix_type full
_refine_ls_number_parameters 722
_refine_ls_number_reflns 18660
_refine_ls_number_restraints 28
_refine_ls_restrained_S_all 1.003
_refine_ls_R_factor_all 0.0998
_refine_ls_R_factor_gt 0.0621
_refine_ls_shift/su_max 0.009
_refine_ls_shift/su_mean 0.001
_refine_ls_structure_factor_coef Fsqd
_refine_ls_weighting_details 'calc w=1/[\s^2^(Fo^2^)+(0.0707P)^2^+0.0000P] where P=(Fo^2^+2Fc^2^)/3'
_refine_ls_weighting_scheme calc
_refine_ls_wR_factor_gt 0.1288
_refine_ls_wR_factor_ref 0.1424
_reflns_number_gt 12441
_reflns_number_total 18660
_reflns_threshold_expression >2sigma(I)
_cod_data_source_file ic6b00935_si_002.cif
_cod_data_source_block 1
_cod_depositor_comments
;
The following automatic conversions were performed:

data item '_symmetry_cell_setting' value 'Tetragonal' was changed to
'tetragonal' in accordance with the
/home/saulius/struct/COD-crude-data/automatic-downloads/DataCite-retrospective/ACS/depositions/lib/dictionaries/cif_core.dic
dictionary named 'cif_core.dic' version 2.4.2 last updated on
2011-04-26.

Automatic conversion script
Id: cif_fix_values 6909 2019-04-08 15:41:33Z antanas 
;
_cod_original_sg_symbol_H-M I41
_cod_database_code 4348071

loop_
_symmetry_equiv_pos_as_xyz
'x, y, z'
'-y, x+1/2, z+1/4'
'-x+1/2, -y+1/2, z+1/2'
'y+1/2, -x, z+3/4'
'x+1/2, y+1/2, z+1/2'
'-y+1/2, x+1, z+3/4'
'-x+1, -y+1, z+1'
'y+1, -x+1/2, z+5/4'

loop_
_atom_site_label
_atom_site_type_symbol
_atom_site_fract_x
_atom_site_fract_y
_atom_site_fract_z
_atom_site_U_iso_or_equiv
_atom_site_adp_type
_atom_site_occupancy
_atom_site_symmetry_multiplicity
_atom_site_calc_flag
_atom_site_refinement_flags
Cd1 Cd 0.835899(16) 0.385535(18) 0.252449(12) 0.04224(11) Uani 1 1 d .
Cd2 Cd 0.336913(18) 0.36036(2) 0.104864(13) 0.05397(13) Uani 1 1 d .
O4 O 0.8749(2) 0.4173(2) 0.19016(13) 0.0628(12) Uani 1 1 d .
O3 O 0.8856(2) 0.3190(2) 0.18769(13) 0.0718(13) Uani 1 1 d .
O1 O 0.97486(19) 0.20676(18) 0.03006(13) 0.0538(10) Uani 1 1 d .
O2 O 0.89703(18) 0.20737(19) 0.07266(14) 0.0614(12) Uani 1 1 d .
O5 O 0.2954(2) 0.3836(2) 0.03860(15) 0.0687(12) Uani 1 1 d .
O6 O 0.3240(2) 0.4610(2) 0.07435(16) 0.0797(14) Uani 1 1 d .
N12 N 0.4248(2) 0.3457(3) 0.07339(18) 0.0810(19) Uani 1 1 d .
N11 N 0.5236(2) 0.3328(4) 0.06757(18) 0.098(2) Uani 1 1 d .
N7 N 0.7465(2) 0.3828(2) 0.21344(13) 0.0462(11) Uani 1 1 d .
N8 N 0.6901(2) 0.3645(2) 0.15955(15) 0.0497(12) Uani 1 1 d .
N1 N 1.2566(2) 0.3873(2) 0.14521(17) 0.0567(13) Uani 1 1 d .
N2 N 1.1994(2) 0.3906(2) 0.20053(16) 0.0526(12) Uani 1 1 d .
N5 N 1.0256(2) 0.3920(3) 0.28872(18) 0.0698(16) Uani 1 1 d U
N4 N 1.1994(2) 0.2692(3) 0.32176(18) 0.0730(17) Uani 1 1 d .
N3 N 1.2685(2) 0.2075(3) 0.34555(17) 0.0663(15) Uani 1 1 d U
N6 N 0.9281(2) 0.4006(3) 0.28020(17) 0.0650(15) Uani 1 1 d U
C51 C 0.2237(3) 0.4755(3) -0.00877(18) 0.0534(16) Uani 1 1 d .
C45 C 0.3005(3) 0.4390(3) 0.0431(2) 0.0579(17) Uani 1 1 d .
C46 C 0.2788(3) 0.4811(3) 0.0099(2) 0.0610(17) Uani 1 1 d .
C50 C 0.2099(3) 0.5169(3) -0.0386(2) 0.0693(19) Uani 1 1 d .
H50 H 0.1740 0.5132 -0.0528 0.083 Uiso 1 1 calc R
C47 C 0.3161(4) 0.5297(4) -0.0001(3) 0.093(2) Uani 1 1 d .
H47 H 0.3531 0.5336 0.0128 0.111 Uiso 1 1 calc R
C48 C 0.2990(5) 0.5727(4) -0.0290(3) 0.110(3) Uani 1 1 d .
H48 H 0.3228 0.6060 -0.0344 0.132 Uiso 1 1 calc R
C49 C 0.2487(5) 0.5642(4) -0.0480(3) 0.106(3) Uani 1 1 d .
H49 H 0.2380 0.5906 -0.0686 0.128 Uiso 1 1 calc R
C34 C 0.6990(2) 0.2939(3) 0.1029(2) 0.0665(18) Uani 1 1 d .
H34 H 0.7380 0.2845 0.1108 0.080 Uiso 1 1 calc R
C43 C 0.7114(3) 0.4317(3) 0.2051(2) 0.0580(16) Uani 1 1 d .
H43 H 0.7116 0.4673 0.2199 0.070 Uiso 1 1 calc R
C33 C 0.6737(3) 0.2661(4) 0.0692(2) 0.078(2) Uani 1 1 d .
N9 N 0.7095(2) 0.2234(3) 0.04703(17) 0.0750(18) Uani 1 1 d .
C35 C 0.6664(2) 0.3352(3) 0.12476(19) 0.0578(17) Uani 1 1 d .
C42 C 0.6765(3) 0.4208(3) 0.1723(2) 0.0614(17) Uani 1 1 d .
H42 H 0.6486 0.4469 0.1608 0.074 Uiso 1 1 calc R
C44 C 0.7316(2) 0.3428(3) 0.1852(2) 0.0527(16) Uani 1 1 d .
H44 H 0.7481 0.3045 0.1833 0.063 Uiso 1 1 calc R
C36 C 0.6075(3) 0.3499(4) 0.1120(2) 0.071(2) Uani 1 1 d .
H36 H 0.5854 0.3791 0.1256 0.085 Uiso 1 1 calc R
C37 C 0.5838(3) 0.3206(4) 0.0793(2) 0.081(2) Uani 1 1 d .
C38 C 0.6171(3) 0.2772(5) 0.0583(3) 0.105(3) Uani 1 1 d .
H38 H 0.5998 0.2563 0.0368 0.126 Uiso 1 1 calc R
C41 C 0.4781(3) 0.3425(4) 0.0915(2) 0.082(2) Uani 1 1 d .
H41 H 0.4826 0.3469 0.1195 0.098 Uiso 1 1 calc R
C29 C 0.9518(3) 0.2208(2) 0.0638(2) 0.0531(16) Uani 1 1 d .
C4 C 1.1983(3) 0.3325(3) 0.26126(19) 0.0615(18) Uani 1 1 d .
H4 H 1.2365 0.3185 0.2549 0.074 Uiso 1 1 calc R
C7 C 1.0859(3) 0.3731(4) 0.28142(19) 0.0649(19) Uani 1 1 d .
C6 C 1.1139(3) 0.3321(3) 0.3059(2) 0.0620(18) Uani 1 1 d .
H6 H 1.0948 0.3175 0.3290 0.074 Uiso 1 1 calc R
C15 C 0.9793(3) 0.3866(3) 0.26426(19) 0.0613(17) Uani 1 1 d .
H15 H 0.9830 0.3737 0.2375 0.074 Uiso 1 1 calc R
C8 C 1.1134(3) 0.3943(3) 0.2462(2) 0.0630(17) Uani 1 1 d .
H8 H 1.0942 0.4224 0.2297 0.076 Uiso 1 1 calc R
C9 C 1.1702(2) 0.3725(3) 0.23605(18) 0.0493(15) Uani 1 1 d .
C5 C 1.1700(3) 0.3129(4) 0.2962(2) 0.0685(19) Uani 1 1 d .
C52 C 0.1773(2) 0.4317(3) 0.00490(19) 0.0490(13) Uani 1 1 d .
C53 C 0.1656(3) 0.4289(3) 0.0463(2) 0.0685(19) Uani 1 1 d .
H53 H 0.1876 0.4539 0.0634 0.082 Uiso 1 1 calc R
C18 C 0.8269(3) 0.4031(3) 0.1092(2) 0.0569(16) Uani 1 1 d .
H18 H 0.8027 0.4241 0.1273 0.068 Uiso 1 1 calc R
C17 C 0.8769(3) 0.3716(2) 0.12466(17) 0.0442(13) Uani 1 1 d .
C16 C 0.8810(3) 0.3674(3) 0.17100(19) 0.0535(16) Uani 1 1 d .
C19 C 0.8127(3) 0.4044(3) 0.0700(2) 0.075(2) Uani 1 1 d .
H19 H 0.7785 0.4241 0.0607 0.090 Uiso 1 1 calc R
C28 C 0.9892(2) 0.2538(2) 0.09370(16) 0.0420(13) Uani 1 1 d .
C22 C 0.9151(2) 0.3414(2) 0.09814(18) 0.0436(13) Uani 1 1 d .
C21 C 0.9021(3) 0.3447(3) 0.05653(18) 0.0580(17) Uani 1 1 d .
H21 H 0.9279 0.3265 0.0380 0.070 Uiso 1 1 calc R
C23 C 0.9716(2) 0.3086(2) 0.11095(17) 0.0456(13) Uani 1 1 d .
C20 C 0.8526(4) 0.3737(3) 0.0427(2) 0.072(2) Uani 1 1 d .
H20 H 0.8444 0.3738 0.0150 0.086 Uiso 1 1 calc R
C27 C 1.0438(3) 0.2292(3) 0.1048(2) 0.0695(18) Uani 1 1 d .
H27 H 1.0557 0.1928 0.0936 0.083 Uiso 1 1 calc R
C1 C 1.2325(3) 0.4454(3) 0.1502(2) 0.0601(17) Uani 1 1 d .
H1 H 1.2401 0.4777 0.1331 0.072 Uiso 1 1 calc R
C3 C 1.2337(3) 0.3563(3) 0.1756(2) 0.0536(16) Uani 1 1 d .
H3 H 1.2404 0.3155 0.1795 0.064 Uiso 1 1 calc R
C54 C 0.1237(4) 0.3918(5) 0.0635(3) 0.105(3) Uani 1 1 d .
H54 H 0.1177 0.3908 0.0915 0.126 Uiso 1 1 calc R
C10 C 1.2564(3) 0.2510(3) 0.3208(2) 0.0602(17) Uani 1 1 d .
H10 H 1.2850 0.2681 0.3038 0.072 Uiso 1 1 calc R
C55 C 0.0902(4) 0.3554(4) 0.0371(3) 0.096(3) Uani 1 1 d .
H55 H 0.0616 0.3291 0.0475 0.115 Uiso 1 1 calc R
C2 C 1.1981(3) 0.4475(3) 0.1823(2) 0.0632(18) Uani 1 1 d .
H2 H 1.1767 0.4807 0.1914 0.076 Uiso 1 1 calc R
C25 C 1.0633(3) 0.3109(4) 0.1489(2) 0.077(2) Uani 1 1 d .
H25 H 1.0885 0.3301 0.1673 0.092 Uiso 1 1 calc R
C26 C 1.0804(3) 0.2571(4) 0.1317(3) 0.093(3) Uani 1 1 d .
H26 H 1.1171 0.2399 0.1386 0.111 Uiso 1 1 calc R
C24 C 1.0106(3) 0.3355(3) 0.13925(19) 0.0635(18) Uani 1 1 d .
H24 H 0.9994 0.3714 0.1515 0.076 Uiso 1 1 calc R
C13 C 1.0014(4) 0.4060(6) 0.3255(3) 0.134(4) Uani 1 1 d U
H13 H 1.0221 0.4126 0.3496 0.160 Uiso 1 1 calc R
C39 C 0.5011(4) 0.3286(8) 0.0289(3) 0.179(7) Uani 1 1 d .
H39 H 0.5214 0.3201 0.0049 0.215 Uiso 1 1 calc R
C40 C 0.4379(4) 0.3405(7) 0.0349(3) 0.165(6) Uani 1 1 d .
H40 H 0.4101 0.3440 0.0139 0.198 Uiso 1 1 calc R
C14 C 0.9416(4) 0.4084(5) 0.3200(3) 0.117(3) Uani 1 1 d U
H14 H 0.9136 0.4145 0.3406 0.141 Uiso 1 1 calc R
C11 C 1.2155(5) 0.1940(5) 0.3625(3) 0.131(4) Uani 1 1 d U
H11 H 1.2095 0.1636 0.3814 0.158 Uiso 1 1 calc R
C12 C 1.1724(5) 0.2306(6) 0.3484(4) 0.143(4) Uani 1 1 d U
H12 H 1.1319 0.2298 0.3554 0.172 Uiso 1 1 calc R
N10 N 0.7872(2) 0.1786(3) 0.01968(15) 0.0595(14) Uani 1 1 d .
C57 C 0.1432(3) 0.3961(3) -0.0211(2) 0.0547(16) Uani 1 1 d .
C58 C 0.1529(4) 0.3916(3) -0.0664(2) 0.0646(19) Uani 1 1 d .
C32 C 0.7702(3) 0.2227(3) 0.0430(2) 0.0606(17) Uani 1 1 d .
H32 H 0.7961 0.2501 0.0552 0.073 Uiso 1 1 calc R
C56 C 0.0997(3) 0.3583(3) -0.0053(3) 0.074(2) Uani 1 1 d .
H56 H 0.0766 0.3347 -0.0226 0.089 Uiso 1 1 calc R
C30 C 0.7385(3) 0.1471(4) 0.0096(3) 0.107(3) Uani 1 1 d .
H30 H 0.7381 0.1113 -0.0050 0.128 Uiso 1 1 calc R
C31 C 0.6895(3) 0.1760(5) 0.0243(3) 0.128(4) Uani 1 1 d .
H31 H 0.6496 0.1656 0.0197 0.153 Uiso 1 1 calc R
O7 O 0.2019(2) 0.3806(2) -0.08046(15) 0.0836(16) Uani 1 1 d .
O8 O 0.1068(3) 0.3927(2) -0.08829(16) 0.0838(15) Uani 1 1 d .

loop_
_atom_site_aniso_label
_atom_site_aniso_U_11
_atom_site_aniso_U_22
_atom_site_aniso_U_33
_atom_site_aniso_U_23
_atom_site_aniso_U_13
_atom_site_aniso_U_12
Cd1 0.0352(2) 0.0465(2) 0.0450(2) 0.00446(19) 0.00694(19) 0.00221(18)
Cd2 0.0388(2) 0.0618(3) 0.0612(3) -0.0031(2) -0.0076(2) 0.0030(2)
O4 0.068(3) 0.069(3) 0.052(3) -0.020(2) 0.016(2) 0.002(2)
O3 0.096(4) 0.069(3) 0.050(3) 0.020(2) 0.011(3) -0.001(3)
O1 0.063(3) 0.049(2) 0.050(3) -0.013(2) 0.001(2) 0.002(2)
O2 0.045(3) 0.056(3) 0.083(3) -0.020(2) -0.003(2) -0.012(2)
O5 0.054(3) 0.069(3) 0.083(3) 0.002(3) -0.005(2) 0.000(2)
O6 0.082(4) 0.085(4) 0.071(3) 0.005(3) -0.007(3) -0.011(3)
N12 0.040(3) 0.149(6) 0.055(4) -0.016(4) -0.011(3) 0.014(3)
N11 0.033(3) 0.202(8) 0.058(4) -0.040(4) -0.004(3) 0.013(4)
N7 0.047(3) 0.060(3) 0.031(3) -0.001(2) -0.001(2) 0.010(2)
N8 0.039(3) 0.062(3) 0.048(3) -0.006(2) 0.004(2) 0.008(2)
N1 0.053(3) 0.045(3) 0.073(4) -0.001(3) -0.002(3) 0.009(2)
N2 0.044(3) 0.054(3) 0.059(3) -0.012(3) 0.004(2) 0.007(2)
N5 0.031(3) 0.112(5) 0.067(4) -0.019(3) 0.005(3) 0.015(3)
N4 0.055(3) 0.095(4) 0.069(4) 0.034(3) 0.006(3) -0.001(3)
N3 0.047(3) 0.079(4) 0.073(4) 0.022(3) -0.003(3) -0.013(3)
N6 0.043(3) 0.093(4) 0.059(3) -0.002(3) -0.005(3) 0.003(3)
C51 0.063(4) 0.046(3) 0.052(4) -0.003(3) 0.019(3) 0.011(3)
C45 0.038(3) 0.072(5) 0.063(5) -0.001(4) 0.010(3) -0.007(3)
C46 0.048(4) 0.067(4) 0.068(4) 0.003(4) 0.009(3) -0.010(3)
C50 0.076(5) 0.062(4) 0.070(5) 0.008(4) -0.006(4) 0.008(4)
C47 0.076(5) 0.108(6) 0.095(6) 0.020(6) -0.001(5) -0.027(5)
C48 0.122(8) 0.097(7) 0.111(8) 0.040(6) -0.011(7) -0.027(6)
C49 0.117(7) 0.076(6) 0.127(8) 0.051(6) -0.024(6) -0.003(5)
C34 0.026(3) 0.111(5) 0.063(4) -0.015(4) 0.000(3) 0.001(3)
C43 0.048(4) 0.067(4) 0.058(4) -0.003(3) 0.011(3) 0.011(3)
C33 0.042(4) 0.134(7) 0.059(4) -0.038(4) 0.005(3) 0.004(4)
N9 0.048(3) 0.114(5) 0.063(4) -0.042(4) 0.008(3) -0.008(3)
C35 0.033(3) 0.081(5) 0.060(4) -0.022(3) 0.007(3) 0.001(3)
C42 0.049(4) 0.075(5) 0.060(4) -0.009(4) -0.003(3) 0.015(3)
C44 0.032(3) 0.059(4) 0.067(4) -0.012(3) 0.002(3) 0.006(3)
C36 0.041(3) 0.114(6) 0.057(4) -0.017(4) -0.001(3) 0.013(3)
C37 0.034(3) 0.149(8) 0.060(5) -0.027(5) 0.006(3) 0.007(4)
C38 0.032(4) 0.184(10) 0.100(6) -0.072(6) -0.005(4) -0.011(5)
C41 0.044(4) 0.127(7) 0.075(5) -0.023(5) -0.005(4) 0.015(4)
C29 0.063(4) 0.026(3) 0.071(5) -0.002(3) -0.010(4) 0.014(3)
C4 0.036(3) 0.086(5) 0.063(5) 0.002(4) -0.007(3) -0.002(3)
C7 0.048(4) 0.103(6) 0.044(4) -0.011(4) 0.001(3) -0.005(4)
C6 0.035(3) 0.101(5) 0.051(4) 0.008(4) -0.009(3) 0.001(3)
C15 0.035(3) 0.099(5) 0.050(4) 0.004(3) 0.003(3) 0.009(3)
C8 0.052(4) 0.066(4) 0.071(5) -0.002(4) -0.009(3) 0.008(3)
C9 0.038(3) 0.057(4) 0.053(4) -0.005(3) -0.004(3) 0.004(3)
C5 0.045(4) 0.100(6) 0.060(4) 0.014(4) -0.018(3) -0.010(4)
C52 0.048(3) 0.059(3) 0.040(3) 0.003(3) 0.002(3) 0.008(3)
C53 0.067(4) 0.080(5) 0.058(4) 0.011(4) 0.017(4) 0.003(4)
C18 0.065(4) 0.044(3) 0.062(4) 0.005(3) 0.006(3) 0.009(3)
C17 0.058(4) 0.035(3) 0.040(3) -0.002(2) 0.009(3) -0.005(3)
C16 0.050(4) 0.069(4) 0.042(4) -0.004(3) 0.015(3) -0.001(3)
C19 0.079(5) 0.058(4) 0.088(6) 0.012(4) -0.023(4) 0.018(4)
C28 0.045(3) 0.044(3) 0.037(3) 0.006(2) 0.003(2) 0.000(2)
C22 0.055(3) 0.029(3) 0.047(4) 0.005(2) 0.009(3) -0.007(2)
C21 0.098(5) 0.046(3) 0.030(3) 0.005(3) 0.008(3) 0.015(3)
C23 0.049(3) 0.051(3) 0.037(3) -0.004(3) 0.005(3) -0.015(3)
C20 0.110(6) 0.053(4) 0.053(4) 0.009(3) -0.009(4) 0.007(4)
C27 0.059(4) 0.082(5) 0.067(4) -0.009(4) -0.010(4) 0.018(3)
C1 0.093(5) 0.035(3) 0.052(4) -0.003(3) -0.004(4) 0.003(3)
C3 0.050(4) 0.040(3) 0.071(4) 0.012(3) -0.002(3) 0.013(3)
C54 0.085(6) 0.139(9) 0.091(7) 0.005(6) 0.021(6) 0.005(6)
C10 0.042(4) 0.064(4) 0.074(5) 0.021(4) 0.007(3) 0.003(3)
C55 0.073(5) 0.108(7) 0.106(7) 0.019(6) 0.028(5) -0.020(5)
C2 0.077(5) 0.051(4) 0.062(4) -0.016(3) 0.012(4) 0.010(3)
C25 0.034(4) 0.120(7) 0.077(5) -0.038(5) -0.009(3) -0.011(4)
C26 0.041(4) 0.139(8) 0.099(6) -0.022(6) -0.012(4) 0.005(4)
C24 0.062(4) 0.083(5) 0.046(4) -0.023(3) 0.011(3) -0.015(4)
C13 0.070(5) 0.220(9) 0.110(6) -0.049(6) -0.010(5) 0.025(6)
C39 0.056(5) 0.41(2) 0.068(6) -0.042(10) -0.005(5) 0.032(9)
C40 0.074(6) 0.340(19) 0.080(7) -0.043(9) -0.033(5) 0.081(9)
C14 0.066(5) 0.182(8) 0.104(6) -0.038(6) 0.010(4) 0.035(5)
C11 0.099(6) 0.167(7) 0.128(7) 0.073(6) 0.001(5) 0.022(6)
C12 0.096(6) 0.191(8) 0.143(7) 0.062(7) 0.022(6) 0.018(6)
N10 0.032(3) 0.082(4) 0.064(4) -0.020(3) 0.002(2) -0.010(3)
C57 0.049(4) 0.048(4) 0.067(4) 0.008(3) 0.007(3) 0.005(3)
C58 0.094(6) 0.037(4) 0.063(5) -0.010(3) 0.000(4) 0.007(4)
C32 0.039(3) 0.067(4) 0.076(5) -0.021(4) -0.004(3) -0.003(3)
C56 0.054(4) 0.077(5) 0.091(6) -0.001(4) -0.004(4) -0.006(4)
C30 0.063(5) 0.155(8) 0.103(7) -0.080(6) 0.026(5) -0.026(5)
C31 0.046(4) 0.200(11) 0.137(8) -0.115(8) 0.026(5) -0.046(5)
O7 0.086(4) 0.096(4) 0.069(3) -0.019(3) 0.023(3) 0.023(3)
O8 0.098(4) 0.082(4) 0.071(3) -0.009(3) -0.009(3) 0.004(3)

loop_
_atom_type_symbol
_atom_type_description
_atom_type_scat_dispersion_real
_atom_type_scat_dispersion_imag
_atom_type_scat_source
C C 0.0033 0.0016 'International Tables Vol C Tables 4.2.6.8 and 6.1.1.4'
H H 0.0000 0.0000 'International Tables Vol C Tables 4.2.6.8 and 6.1.1.4'
Cd Cd -0.8075 1.2024 'International Tables Vol C Tables 4.2.6.8 and 6.1.1.4'
N N 0.0061 0.0033 'International Tables Vol C Tables 4.2.6.8 and 6.1.1.4'
O O 0.0106 0.0060 'International Tables Vol C Tables 4.2.6.8 and 6.1.1.4'

loop_
_geom_angle_atom_site_label_1
_geom_angle_atom_site_label_2
_geom_angle_atom_site_label_3
_geom_angle
_geom_angle_site_symmetry_1
_geom_angle_site_symmetry_3
N6 Cd1 N10 99.8(2) . 2_645
N6 Cd1 O4 88.41(18) . .
N10 Cd1 O4 124.10(16) 2_645 .
N6 Cd1 N7 168.74(19) . .
N10 Cd1 N7 89.49(19) 2_645 .
O4 Cd1 N7 81.05(16) . .
N6 Cd1 O1 94.79(18) . 2_645
N10 Cd1 O1 130.42(16) 2_645 2_645
O4 Cd1 O1 103.31(15) . 2_645
N7 Cd1 O1 83.90(15) . 2_645
N6 Cd1 O2 87.79(18) . 2_645
N10 Cd1 O2 79.35(16) 2_645 2_645
O4 Cd1 O2 156.54(14) . 2_645
N7 Cd1 O2 100.31(15) . 2_645
O1 Cd1 O2 54.03(13) 2_645 2_645
N12 Cd2 N3 100.7(2) . 6_534
N12 Cd2 N1 169.2(2) . 1_455
N3 Cd2 N1 88.53(19) 6_534 1_455
N12 Cd2 O8 87.3(2) . 8_454
N3 Cd2 O8 127.5(2) 6_534 8_454
N1 Cd2 O8 82.57(19) 1_455 8_454
N12 Cd2 O5 86.97(18) . .
N3 Cd2 O5 84.57(18) 6_534 .
N1 Cd2 O5 99.65(17) 1_455 .
O8 Cd2 O5 147.91(19) 8_454 .
N12 Cd2 O6 92.6(2) . .
N3 Cd2 O6 134.76(18) 6_534 .
N1 Cd2 O6 84.76(17) 1_455 .
O8 Cd2 O6 95.89(19) 8_454 .
O5 Cd2 O6 52.92(17) . .
C16 O4 Cd1 102.0(4) . .
C29 O1 Cd1 95.4(4) . 4_564
C29 O2 Cd1 88.7(4) . 4_564
C45 O5 Cd2 94.0(4) . .
C45 O6 Cd2 91.6(4) . .
C40 N12 C41 103.3(6) . .
C40 N12 Cd2 131.2(5) . .
C41 N12 Cd2 125.5(5) . .
C41 N11 C39 106.9(6) . .
C41 N11 C37 126.9(6) . .
C39 N11 C37 125.7(6) . .
C44 N7 C43 104.5(5) . .
C44 N7 Cd1 127.3(4) . .
C43 N7 Cd1 124.6(4) . .
C44 N8 C42 106.9(5) . .
C44 N8 C35 126.7(5) . .
C42 N8 C35 126.3(5) . .
C3 N1 C1 104.1(5) . .
C3 N1 Cd2 127.0(4) . 1_655
C1 N1 Cd2 126.9(4) . 1_655
C3 N2 C9 127.3(5) . .
C3 N2 C2 105.1(5) . .
C9 N2 C2 127.5(5) . .
C15 N5 C13 104.8(6) . .
C15 N5 C7 127.5(5) . .
C13 N5 C7 126.1(6) . .
C10 N4 C12 104.0(7) . .
C10 N4 C5 128.7(6) . .
C12 N4 C5 126.7(7) . .
C10 N3 C11 104.3(6) . .
C10 N3 Cd2 126.4(4) . 8_554
C11 N3 Cd2 129.3(5) . 8_554
C15 N6 C14 103.2(6) . .
C15 N6 Cd1 126.7(5) . .
C14 N6 Cd1 127.4(5) . .
C46 C51 C50 117.1(6) . .
C46 C51 C52 122.7(6) . .
C50 C51 C52 119.8(6) . .
O5 C45 O6 121.4(7) . .
O5 C45 C46 119.7(6) . .
O6 C45 C46 118.9(6) . .
C51 C46 C47 119.4(7) . .
C51 C46 C45 123.3(5) . .
C47 C46 C45 117.1(6) . .
C51 C50 C49 121.4(7) . .
C51 C50 H50 119.3 . .
C49 C50 H50 119.3 . .
C48 C47 C46 121.6(8) . .
C48 C47 H47 119.2 . .
C46 C47 H47 119.2 . .
C49 C48 C47 117.5(8) . .
C49 C48 H48 121.2 . .
C47 C48 H48 121.2 . .
C48 C49 C50 122.7(8) . .
C48 C49 H49 118.7 . .
C50 C49 H49 118.7 . .
C35 C34 C33 120.1(6) . .
C35 C34 H34 119.9 . .
C33 C34 H34 119.9 . .
C42 C43 N7 110.2(6) . .
C42 C43 H43 124.9 . .
N7 C43 H43 124.9 . .
C38 C33 C34 121.0(7) . .
C38 C33 N9 120.5(6) . .
C34 C33 N9 118.4(6) . .
C32 N9 C31 105.2(6) . .
C32 N9 C33 127.3(6) . .
C31 N9 C33 127.4(6) . .
C34 C35 C36 119.3(6) . .
C34 C35 N8 122.2(5) . .
C36 C35 N8 118.5(5) . .
C43 C42 N8 106.6(6) . .
C43 C42 H42 126.7 . .
N8 C42 H42 126.7 . .
N7 C44 N8 111.8(5) . .
N7 C44 H44 124.1 . .
N8 C44 H44 124.1 . .
C37 C36 C35 118.8(6) . .
C37 C36 H36 120.6 . .
C35 C36 H36 120.6 . .
C36 C37 C38 121.0(6) . .
C36 C37 N11 119.2(7) . .
C38 C37 N11 119.8(7) . .
C33 C38 C37 119.7(7) . .
C33 C38 H38 120.2 . .
C37 C38 H38 120.2 . .
N11 C41 N12 115.5(7) . .
N11 C41 H41 122.2 . .
N12 C41 H41 122.2 . .
O1 C29 O2 121.8(6) . .
O1 C29 C28 118.5(6) . .
O2 C29 C28 119.7(6) . .
C9 C4 C5 120.1(6) . .
C9 C4 H4 120.0 . .
C5 C4 H4 120.0 . .
C6 C7 C8 121.2(6) . .
C6 C7 N5 121.7(6) . .
C8 C7 N5 116.9(6) . .
C5 C6 C7 119.2(6) . .
C5 C6 H6 120.4 . .
C7 C6 H6 120.4 . .
N6 C15 N5 114.9(6) . .
N6 C15 H15 122.6 . .
N5 C15 H15 122.6 . .
C7 C8 C9 118.5(6) . .
C7 C8 H8 120.7 . .
C9 C8 H8 120.7 . .
C4 C9 C8 119.8(6) . .
C4 C9 N2 118.8(5) . .
C8 C9 N2 121.4(6) . .
C6 C5 C4 121.2(6) . .
C6 C5 N4 119.4(6) . .
C4 C5 N4 119.4(6) . .
C53 C52 C57 118.4(6) . .
C53 C52 C51 117.1(6) . .
C57 C52 C51 124.4(6) . .
C54 C53 C52 124.2(8) . .
C54 C53 H53 117.9 . .
C52 C53 H53 117.9 . .
C19 C18 C17 123.3(6) . .
C19 C18 H18 118.3 . .
C17 C18 H18 118.3 . .
C22 C17 C18 119.7(5) . .
C22 C17 C16 124.0(5) . .
C18 C17 C16 115.9(5) . .
O3 C16 O4 123.6(6) . .
O3 C16 C17 120.7(6) . .
O4 C16 C17 115.5(6) . .
C18 C19 C20 116.8(6) . .
C18 C19 H19 121.6 . .
C20 C19 H19 121.6 . .
C27 C28 C23 118.9(5) . .
C27 C28 C29 118.2(5) . .
C23 C28 C29 122.9(5) . .
C17 C22 C21 117.5(5) . .
C17 C22 C23 124.4(5) . .
C21 C22 C23 118.0(5) . .
C20 C21 C22 121.4(6) . .
C20 C21 H21 119.3 . .
C22 C21 H21 119.3 . .
C28 C23 C24 117.8(6) . .
C28 C23 C22 122.6(5) . .
C24 C23 C22 119.4(5) . .
C21 C20 C19 121.2(7) . .
C21 C20 H20 119.4 . .
C19 C20 H20 119.4 . .
C26 C27 C28 121.3(7) . .
C26 C27 H27 119.3 . .
C28 C27 H27 119.3 . .
C2 C1 N1 110.5(6) . .
C2 C1 H1 124.8 . .
N1 C1 H1 124.8 . .
N1 C3 N2 112.5(5) . .
N1 C3 H3 123.7 . .
N2 C3 H3 123.7 . .
C53 C54 C55 116.9(9) . .
C53 C54 H54 121.6 . .
C55 C54 H54 121.6 . .
N3 C10 N4 114.4(6) . .
N3 C10 H10 122.8 . .
N4 C10 H10 122.8 . .
C54 C55 C56 120.5(8) . .
C54 C55 H55 119.8 . .
C56 C55 H55 119.8 . .
C1 C2 N2 107.6(5) . .
C1 C2 H2 126.2 . .
N2 C2 H2 126.2 . .
C24 C25 C26 120.2(6) . .
C24 C25 H25 119.9 . .
C26 C25 H25 119.9 . .
C27 C26 C25 120.0(7) . .
C27 C26 H26 120.0 . .
C25 C26 H26 120.0 . .
C25 C24 C23 121.7(6) . .
C25 C24 H24 119.2 . .
C23 C24 H24 119.2 . .
C14 C13 N5 106.4(8) . .
C14 C13 H13 126.8 . .
N5 C13 H13 126.8 . .
N11 C39 C40 102.5(7) . .
N11 C39 H39 128.8 . .
C40 C39 H39 128.8 . .
N12 C40 C39 111.5(7) . .
N12 C40 H40 124.2 . .
C39 C40 H40 124.2 . .
C13 C14 N6 110.1(8) . .
C13 C14 H14 125.0 . .
N6 C14 H14 125.0 . .
N3 C11 C12 110.5(9) . .
N3 C11 H11 124.8 . .
C12 C11 H11 124.8 . .
C11 C12 N4 106.8(9) . .
C11 C12 H12 126.6 . .
N4 C12 H12 126.6 . .
C32 N10 C30 107.8(5) . .
C32 N10 Cd1 122.1(4) . 4_564
C30 N10 Cd1 130.0(5) . 4_564
C56 C57 C52 119.7(6) . .
C56 C57 C58 115.6(6) . .
C52 C57 C58 124.5(6) . .
O7 C58 O8 121.5(7) . .
O7 C58 C57 121.3(7) . .
O8 C58 C57 116.7(7) . .
N10 C32 N9 110.8(5) . .
N10 C32 H32 124.6 . .
N9 C32 H32 124.6 . .
C57 C56 C55 120.2(7) . .
C57 C56 H56 119.9 . .
C55 C56 H56 119.9 . .
N10 C30 C31 108.4(7) . .
N10 C30 H30 125.8 . .
C31 C30 H30 125.8 . .
C30 C31 N9 107.5(6) . .
C30 C31 H31 126.3 . .
N9 C31 H31 126.3 . .
C58 O8 Cd2 101.1(5) . 6_544

loop_
_geom_bond_atom_site_label_1
_geom_bond_atom_site_label_2
_geom_bond_distance
_geom_bond_site_symmetry_2
Cd1 N6 2.272(5) .
Cd1 N10 2.284(5) 2_645
Cd1 O4 2.337(4) .
Cd1 N7 2.369(5) .
Cd1 O1 2.384(4) 2_645
Cd1 O2 2.517(4) 2_645
Cd2 N12 2.237(6) .
Cd2 N3 2.292(5) 6_534
Cd2 N1 2.307(5) 1_455
Cd2 O8 2.361(5) 8_454
Cd2 O5 2.424(5) .
Cd2 O6 2.472(5) .
O4 C16 1.285(7) .
O3 C16 1.213(7) .
O1 C29 1.263(7) .
O1 Cd1 2.384(4) 4_564
O2 C29 1.288(7) .
O2 Cd1 2.517(4) 4_564
O5 C45 1.249(8) .
O6 C45 1.253(8) .
N12 C40 1.307(10) .
N12 C41 1.331(8) .
N11 C41 1.300(8) .
N11 C39 1.372(10) .
N11 C37 1.423(8) .
N7 C44 1.329(7) .
N7 C43 1.368(7) .
N8 C44 1.342(8) .
N8 C42 1.356(8) .
N8 C35 1.420(7) .
N1 C3 1.316(8) .
N1 C1 1.410(7) .
N1 Cd2 2.307(5) 1_655
N2 C3 1.356(8) .
N2 C9 1.398(8) .
N2 C2 1.401(8) .
N5 C15 1.314(8) .
N5 C13 1.363(11) .
N5 C7 1.428(8) .
N4 C10 1.331(8) .
N4 C12 1.368(11) .
N4 C5 1.444(9) .
N3 C10 1.293(8) .
N3 C11 1.338(11) .
N3 Cd2 2.292(5) 8_554
N6 C15 1.292(7) .
N6 C14 1.357(10) .
C51 C46 1.377(9) .
C51 C50 1.382(9) .
C51 C52 1.490(8) .
C45 C46 1.518(10) .
C46 C47 1.405(9) .
C50 C49 1.394(11) .
C50 H50 0.9300 .
C47 C48 1.402(12) .
C47 H47 0.9300 .
C48 C49 1.295(12) .
C48 H48 0.9300 .
C49 H49 0.9300 .
C34 C35 1.374(8) .
C34 C33 1.389(9) .
C34 H34 0.9300 .
C43 C42 1.351(9) .
C43 H43 0.9300 .
C33 C38 1.334(10) .
C33 N9 1.439(9) .
N9 C32 1.359(8) .
N9 C31 1.367(9) .
C35 C36 1.415(8) .
C42 H42 0.9300 .
C44 H44 0.9300 .
C36 C37 1.364(9) .
C36 H36 0.9300 .
C37 C38 1.400(10) .
C38 H38 0.9300 .
C41 H41 0.9300 .
C29 C28 1.484(8) .
C4 C9 1.368(9) .
C4 C5 1.381(9) .
C4 H4 0.9300 .
C7 C6 1.369(9) .
C7 C8 1.394(9) .
C6 C5 1.357(9) .
C6 H6 0.9300 .
C15 H15 0.9300 .
C8 C9 1.395(8) .
C8 H8 0.9300 .
C52 C53 1.388(9) .
C52 C57 1.393(9) .
C53 C54 1.370(11) .
C53 H53 0.9300 .
C18 C19 1.328(10) .
C18 C17 1.411(8) .
C18 H18 0.9300 .
C17 C22 1.392(8) .
C17 C16 1.531(8) .
C19 C20 1.437(11) .
C19 H19 0.9300 .
C28 C27 1.384(8) .
C28 C23 1.400(7) .
C22 C21 1.402(8) .
C22 C23 1.513(8) .
C21 C20 1.356(9) .
C21 H21 0.9300 .
C23 C24 1.409(8) .
C20 H20 0.9300 .
C27 C26 1.353(10) .
C27 H27 0.9300 .
C1 C2 1.305(9) .
C1 H1 0.9300 .
C3 H3 0.9300 .
C54 C55 1.404(13) .
C54 H54 0.9300 .
C10 H10 0.9300 .
C55 C56 1.412(12) .
C55 H55 0.9300 .
C2 H2 0.9300 .
C25 C24 1.331(9) .
C25 C26 1.379(11) .
C25 H25 0.9300 .
C26 H26 0.9300 .
C24 H24 0.9300 .
C13 C14 1.344(12) .
C13 H13 0.9300 .
C39 C40 1.444(12) .
C39 H39 0.9300 .
C40 H40 0.9300 .
C14 H14 0.9300 .
C11 C12 1.342(13) .
C11 H11 0.9300 .
C12 H12 0.9300 .
N10 C32 1.303(8) .
N10 C30 1.335(8) .
N10 Cd1 2.284(5) 4_564
C57 C56 1.385(9) .
C57 C58 1.510(10) .
C58 O7 1.210(9) .
C58 O8 1.254(8) .
C32 H32 0.9300 .
C56 H56 0.9300 .
C30 C31 1.356(11) .
C30 H30 0.9300 .
C31 H31 0.9300 .
O8 Cd2 2.361(5) 6_544

loop_
_geom_torsion_atom_site_label_1
_geom_torsion_atom_site_label_2
_geom_torsion_atom_site_label_3
_geom_torsion_atom_site_label_4
_geom_torsion
_geom_torsion_site_symmetry_1
_geom_torsion_site_symmetry_4
N6 Cd1 O4 C16 104.0(4) . .
N10 Cd1 O4 C16 3.3(5) 2_645 .
N7 Cd1 O4 C16 -80.0(4) . .
O1 Cd1 O4 C16 -161.5(4) 2_645 .
O2 Cd1 O4 C16 -175.3(4) 2_645 .
N12 Cd2 O5 C45 -97.2(4) . .
N3 Cd2 O5 C45 161.8(4) 6_534 .
N1 Cd2 O5 C45 74.2(4) 1_455 .
O8 Cd2 O5 C45 -17.2(5) 8_454 .
O6 Cd2 O5 C45 -1.6(3) . .
N12 Cd2 O6 C45 85.9(4) . .
N3 Cd2 O6 C45 -22.0(5) 6_534 .
N1 Cd2 O6 C45 -104.6(4) 1_455 .
O8 Cd2 O6 C45 173.4(4) 8_454 .
O5 Cd2 O6 C45 1.6(3) . .
N3 Cd2 N12 C40 71.5(11) 6_534 .
N1 Cd2 N12 C40 -140.5(13) 1_455 .
O8 Cd2 N12 C40 -160.8(11) 8_454 .
O5 Cd2 N12 C40 -12.4(11) . .
O6 Cd2 N12 C40 -65.0(11) . .
N3 Cd2 N12 C41 -111.2(7) 6_534 .
N1 Cd2 N12 C41 36.8(17) 1_455 .
O8 Cd2 N12 C41 16.5(7) 8_454 .
O5 Cd2 N12 C41 164.9(7) . .
O6 Cd2 N12 C41 112.3(7) . .
N6 Cd1 N7 C44 94.0(11) . .
N10 Cd1 N7 C44 -51.3(5) 2_645 .
O4 Cd1 N7 C44 73.3(5) . .
O1 Cd1 N7 C44 177.9(5) 2_645 .
O2 Cd1 N7 C44 -130.4(5) 2_645 .
N6 Cd1 N7 C43 -61.1(11) . .
N10 Cd1 N7 C43 153.6(5) 2_645 .
O4 Cd1 N7 C43 -81.8(4) . .
O1 Cd1 N7 C43 22.8(4) 2_645 .
O2 Cd1 N7 C43 74.5(4) 2_645 .
N10 Cd1 N6 C15 82.2(6) 2_645 .
O4 Cd1 N6 C15 -42.2(6) . .
N7 Cd1 N6 C15 -62.6(13) . .
O1 Cd1 N6 C15 -145.4(6) 2_645 .
O2 Cd1 N6 C15 161.0(6) 2_645 .
N10 Cd1 N6 C14 -76.0(8) 2_645 .
O4 Cd1 N6 C14 159.7(8) . .
N7 Cd1 N6 C14 139.2(10) . .
O1 Cd1 N6 C14 56.4(8) 2_645 .
O2 Cd1 N6 C14 2.8(8) 2_645 .
Cd2 O5 C45 O6 3.0(6) . .
Cd2 O5 C45 C46 -178.2(5) . .
Cd2 O6 C45 O5 -3.0(6) . .
Cd2 O6 C45 C46 178.2(5) . .
C50 C51 C46 C47 4.0(10) . .
C52 C51 C46 C47 -169.4(7) . .
C50 C51 C46 C45 -179.8(6) . .
C52 C51 C46 C45 6.8(9) . .
O5 C45 C46 C51 47.1(9) . .
O6 C45 C46 C51 -134.0(7) . .
O5 C45 C46 C47 -136.6(7) . .
O6 C45 C46 C47 42.3(9) . .
C46 C51 C50 C49 -3.3(11) . .
C52 C51 C50 C49 170.3(7) . .
C51 C46 C47 C48 -0.6(13) . .
C45 C46 C47 C48 -177.1(8) . .
C46 C47 C48 C49 -3.7(16) . .
C47 C48 C49 C50 4.6(17) . .
C51 C50 C49 C48 -1.1(15) . .
C44 N7 C43 C42 -0.1(7) . .
Cd1 N7 C43 C42 159.6(4) . .
C35 C34 C33 C38 -2.4(13) . .
C35 C34 C33 N9 179.6(7) . .
C38 C33 N9 C32 152.6(9) . .
C34 C33 N9 C32 -29.4(12) . .
C38 C33 N9 C31 -24.9(15) . .
C34 C33 N9 C31 153.2(9) . .
C33 C34 C35 C36 -1.4(11) . .
C33 C34 C35 N8 179.6(7) . .
C44 N8 C35 C34 -28.7(10) . .
C42 N8 C35 C34 148.7(7) . .
C44 N8 C35 C36 152.3(6) . .
C42 N8 C35 C36 -30.3(9) . .
N7 C43 C42 N8 -0.6(7) . .
C44 N8 C42 C43 1.1(7) . .
C35 N8 C42 C43 -176.7(5) . .
C43 N7 C44 N8 0.8(7) . .
Cd1 N7 C44 N8 -158.2(4) . .
C42 N8 C44 N7 -1.2(7) . .
C35 N8 C44 N7 176.6(5) . .
C34 C35 C36 C37 2.9(11) . .
N8 C35 C36 C37 -178.0(7) . .
C35 C36 C37 C38 -0.9(12) . .
C35 C36 C37 N11 176.7(8) . .
C41 N11 C37 C36 -38.1(14) . .
C39 N11 C37 C36 151.2(12) . .
C41 N11 C37 C38 139.5(10) . .
C39 N11 C37 C38 -31.2(16) . .
C34 C33 C38 C37 4.4(15) . .
N9 C33 C38 C37 -177.6(8) . .
C36 C37 C38 C33 -2.8(14) . .
N11 C37 C38 C33 179.6(9) . .
C39 N11 C41 N12 -0.1(13) . .
C37 N11 C41 N12 -172.2(9) . .
C40 N12 C41 N11 -3.1(13) . .
Cd2 N12 C41 N11 178.9(6) . .
Cd1 O1 C29 O2 3.3(6) 4_564 .
Cd1 O1 C29 C28 -176.6(4) 4_564 .
Cd1 O2 C29 O1 -3.1(5) 4_564 .
Cd1 O2 C29 C28 176.8(4) 4_564 .
C15 N5 C7 C6 -120.1(8) . .
C13 N5 C7 C6 43.2(12) . .
C15 N5 C7 C8 54.5(10) . .
C13 N5 C7 C8 -142.2(9) . .
C8 C7 C6 C5 1.6(11) . .
N5 C7 C6 C5 175.9(6) . .
C14 N6 C15 N5 -8.3(9) . .
Cd1 N6 C15 N5 -170.6(5) . .
C13 N5 C15 N6 5.7(10) . .
C7 N5 C15 N6 171.8(7) . .
C6 C7 C8 C9 0.5(10) . .
N5 C7 C8 C9 -174.1(6) . .
C5 C4 C9 C8 1.3(10) . .
C5 C4 C9 N2 -178.8(6) . .
C7 C8 C9 C4 -1.9(9) . .
C7 C8 C9 N2 178.2(6) . .
C3 N2 C9 C4 38.1(9) . .
C2 N2 C9 C4 -144.1(6) . .
C3 N2 C9 C8 -142.0(6) . .
C2 N2 C9 C8 35.7(9) . .
C7 C6 C5 C4 -2.2(11) . .
C7 C6 C5 N4 -179.4(6) . .
C9 C4 C5 C6 0.8(11) . .
C9 C4 C5 N4 178.0(6) . .
C10 N4 C5 C6 -169.9(7) . .
C12 N4 C5 C6 21.0(13) . .
C10 N4 C5 C4 12.9(11) . .
C12 N4 C5 C4 -156.2(9) . .
C46 C51 C52 C53 46.7(8) . .
C50 C51 C52 C53 -126.5(7) . .
C46 C51 C52 C57 -136.7(6) . .
C50 C51 C52 C57 50.1(8) . .
C57 C52 C53 C54 2.1(11) . .
C51 C52 C53 C54 178.9(7) . .
C19 C18 C17 C22 2.0(9) . .
C19 C18 C17 C16 -171.1(6) . .
Cd1 O4 C16 O3 -22.9(7) . .
Cd1 O4 C16 C17 152.3(4) . .
C22 C17 C16 O3 -47.4(8) . .
C18 C17 C16 O3 125.4(6) . .
C22 C17 C16 O4 137.3(5) . .
C18 C17 C16 O4 -49.9(7) . .
C17 C18 C19 C20 -2.7(10) . .
O1 C29 C28 C27 -54.5(8) . .
O2 C29 C28 C27 125.6(6) . .
O1 C29 C28 C23 125.3(6) . .
O2 C29 C28 C23 -54.5(8) . .
C18 C17 C22 C21 0.9(8) . .
C16 C17 C22 C21 173.5(5) . .
C18 C17 C22 C23 177.1(5) . .
C16 C17 C22 C23 -10.3(8) . .
C17 C22 C21 C20 -3.1(9) . .
C23 C22 C21 C20 -179.5(6) . .
C27 C28 C23 C24 -0.6(8) . .
C29 C28 C23 C24 179.5(6) . .
C27 C28 C23 C22 174.9(5) . .
C29 C28 C23 C22 -5.0(8) . .
C17 C22 C23 C28 141.1(5) . .
C21 C22 C23 C28 -42.7(7) . .
C17 C22 C23 C24 -43.5(8) . .
C21 C22 C23 C24 132.7(6) . .
C22 C21 C20 C19 2.5(11) . .
C18 C19 C20 C21 0.4(11) . .
C23 C28 C27 C26 -0.3(10) . .
C29 C28 C27 C26 179.5(7) . .
C3 N1 C1 C2 0.7(7) . .
Cd2 N1 C1 C2 -163.9(5) 1_655 .
C1 N1 C3 N2 -2.8(7) . .
Cd2 N1 C3 N2 161.7(4) 1_655 .
C9 N2 C3 N1 -178.1(5) . .
C2 N2 C3 N1 3.8(7) . .
C52 C53 C54 C55 -1.1(13) . .
C11 N3 C10 N4 3.2(10) . .
Cd2 N3 C10 N4 -179.0(5) 8_554 .
C12 N4 C10 N3 -3.6(10) . .
C5 N4 C10 N3 -174.6(7) . .
C53 C54 C55 C56 -0.8(14) . .
N1 C1 C2 N2 1.6(8) . .
C3 N2 C2 C1 -3.2(7) . .
C9 N2 C2 C1 178.7(6) . .
C28 C27 C26 C25 0.5(13) . .
C24 C25 C26 C27 0.3(13) . .
C26 C25 C24 C23 -1.3(12) . .
C28 C23 C24 C25 1.4(9) . .
C22 C23 C24 C25 -174.2(6) . .
C15 N5 C13 C14 -0.5(12) . .
C7 N5 C13 C14 -166.8(8) . .
C41 N11 C39 C40 3.0(14) . .
C37 N11 C39 C40 175.2(11) . .
C41 N12 C40 C39 5.0(15) . .
Cd2 N12 C40 C39 -177.2(9) . .
N11 C39 C40 N12 -5.1(17) . .
N5 C13 C14 N6 -4.5(14) . .
C15 N6 C14 C13 7.6(12) . .
Cd1 N6 C14 C13 169.7(8) . .
C10 N3 C11 C12 -1.4(13) . .
Cd2 N3 C11 C12 -179.2(8) 8_554 .
N3 C11 C12 N4 -0.7(15) . .
C10 N4 C12 C11 2.5(12) . .
C5 N4 C12 C11 173.7(9) . .
C53 C52 C57 C56 -1.2(9) . .
C51 C52 C57 C56 -177.7(6) . .
C53 C52 C57 C58 -176.4(6) . .
C51 C52 C57 C58 7.0(9) . .
C56 C57 C58 O7 -123.7(7) . .
C52 C57 C58 O7 51.8(9) . .
C56 C57 C58 O8 48.0(8) . .
C52 C57 C58 O8 -136.5(7) . .
C30 N10 C32 N9 -3.4(9) . .
Cd1 N10 C32 N9 176.9(4) 4_564 .
C31 N9 C32 N10 -0.1(10) . .
C33 N9 C32 N10 -178.0(7) . .
C52 C57 C56 C55 -0.7(11) . .
C58 C57 C56 C55 175.0(7) . .
C54 C55 C56 C57 1.7(13) . .
C32 N10 C30 C31 5.6(11) . .
Cd1 N10 C30 C31 -174.8(7) 4_564 .
N10 C30 C31 N9 -5.6(13) . .
C32 N9 C31 C30 3.5(12) . .
C33 N9 C31 C30 -178.6(9) . .
O7 C58 O8 Cd2 19.5(8) . 6_544
C57 C58 O8 Cd2 -152.1(4) . 6_544

loop_
_platon_squeeze_void_nr
_platon_squeeze_void_average_x
_platon_squeeze_void_average_y
_platon_squeeze_void_average_z
_platon_squeeze_void_volume
_platon_squeeze_void_count_electrons
_platon_squeeze_void_content
1 -0.007 0.468 -0.315 7013 1056 ' '
